data_7042071
loop_
_publ_author_name
'Moore, James T.'
'Smith, Nicholas E.'
'Lu, Connie C.'

_publ_section_title
;
 Structure and dynamic NMR behavior of rhodium complexes supported by
 Lewis acidic group 13 metallatranes.
;
_journal_issue 17
_journal_name_full 'Dalton transactions (Cambridge, England : 2003)'
_journal_page_first 5689
_journal_page_last 5701
_journal_paper_doi 10.1039/c6dt04769f
_journal_volume 46
_journal_year 2017
_chemical_formula_moiety '2(C39 H61 Ga N4 P3 Rh), C6 H6'
_chemical_formula_sum 'C42 H64 Ga N4 P3 Rh'
_chemical_formula_weight 890.51
_chemical_name_common 16212_Complex-2-H
_chemical_properties_physical ', Air-sensitive,Moisture-sensitive'
_space_group_crystal_system monoclinic
_space_group_IT_number 4
_space_group_name_Hall 'P 2yb'
_space_group_name_H-M_alt 'P 1 21 1'
_symmetry_space_group_name_Hall 'P 2yb'
_symmetry_space_group_name_H-M 'P 1 21 1'
_atom_sites_solution_hydrogens mixed
_audit_creation_method SHELXL-2014/7
_audit_update_record
;
2016-12-16 deposited with the CCDC.
2017-02-15 downloaded from the CCDC.
;
_cell_angle_alpha 90
_cell_angle_beta 106.028(2)
_cell_angle_gamma 90
_cell_formula_units_Z 4
_cell_length_a 12.300(2)
_cell_length_b 27.928(5)
_cell_length_c 12.784(3)
_cell_measurement_reflns_used 8831
_cell_measurement_temperature 173(2)
_cell_measurement_theta_max 23.0575
_cell_measurement_theta_min 2.208
_cell_volume 4220.8(14)
_computing_cell_refinement 'SAINT, Bruker'
_computing_data_collection 'APEXII, Bruker'
_computing_data_reduction 'SAINT, Bruker'
_computing_molecular_graphics 'SHELXLe-2014 (Sheldrick, 2014)'
_computing_structure_refinement 'SHELXL-2014/7 (Sheldrick, 2014)'
_computing_structure_solution 'SHELXS-97 (Sheldrick, 2008)'
_diffrn_ambient_temperature 173(2)
_diffrn_measured_fraction_theta_full 1.000
_diffrn_measured_fraction_theta_max 0.998
_diffrn_measurement_device_type 'Bruker APEX-II'
_diffrn_measurement_method 'area detector, omega scans per phi'
_diffrn_radiation_type MoK\a
_diffrn_radiation_wavelength 0.71073
_diffrn_reflns_av_R_equivalents 0.0535
_diffrn_reflns_av_unetI/netI 0.0777
_diffrn_reflns_Laue_measured_fraction_full 1.000
_diffrn_reflns_Laue_measured_fraction_max 0.998
_diffrn_reflns_limit_h_max 15
_diffrn_reflns_limit_h_min -15
_diffrn_reflns_limit_k_max 35
_diffrn_reflns_limit_k_min -35
_diffrn_reflns_limit_l_max 16
_diffrn_reflns_limit_l_min -16
_diffrn_reflns_number 48954
_diffrn_reflns_point_group_measured_fraction_full 1.000
_diffrn_reflns_point_group_measured_fraction_max 0.995
_diffrn_reflns_theta_full 25.242
_diffrn_reflns_theta_max 27.228
_diffrn_reflns_theta_min 1.458
_diffrn_source 'normal-focus sealed tube'
_exptl_absorpt_coefficient_mu 1.177
_exptl_absorpt_correction_type multi-scan
_exptl_absorpt_process_details 'SADABS, R. Blessing, 1995'
_exptl_crystal_colour yellow
_exptl_crystal_density_diffrn 1.401
_exptl_crystal_density_meas ?
_exptl_crystal_description block
_exptl_crystal_F_000 1860
_exptl_crystal_recrystallization_method 'Re-crystallisation from solvent: Benzene, Hexanes'
_exptl_crystal_size_max 0.243
_exptl_crystal_size_mid 0.204
_exptl_crystal_size_min 0.191
_exptl_transmission_factor_max 0.7455
_exptl_transmission_factor_min 0.6725
_refine_diff_density_max 0.615
_refine_diff_density_min -0.636
_refine_diff_density_rms 0.082
_refine_ls_abs_structure_details
;
 Flack x determined using 6574 quotients [(I+)-(I-)]/[(I+)+(I-)]
 (Parsons, Flack and Wagner, Acta Cryst. B69 (2013) 249-259).
;
_refine_ls_abs_structure_Flack 0.002(6)
_refine_ls_extinction_method none
_refine_ls_goodness_of_fit_ref 0.986
_refine_ls_hydrogen_treatment mixed
_refine_ls_matrix_type full
_refine_ls_number_parameters 970
_refine_ls_number_reflns 18804
_refine_ls_number_restraints 37
_refine_ls_restrained_S_all 0.985
_refine_ls_R_factor_all 0.0501
_refine_ls_R_factor_gt 0.0386
_refine_ls_shift/su_max 0.001
_refine_ls_shift/su_mean 0.000
_refine_ls_structure_factor_coef Fsqd
_refine_ls_weighting_details 'w=1/[\s^2^(Fo^2^)+(0.0098P)^2^] where P=(Fo^2^+2Fc^2^)/3'
_refine_ls_weighting_scheme calc
_refine_ls_wR_factor_gt 0.0598
_refine_ls_wR_factor_ref 0.0647
_reflns_Friedel_coverage 0.954
_reflns_Friedel_fraction_full 0.999
_reflns_Friedel_fraction_max 0.993
_reflns_number_gt 16031
_reflns_number_total 18804
_reflns_threshold_expression 'I > 2\s(I)'
_cod_data_source_file c6dt04769f2.cif
_cod_data_source_block 16212a_Complex-2-H
_cod_depositor_comments
;
The following automatic conversions were performed:

'_exptl_crystal_density_meas' value 'not measured' was changed to '?'
- the value is perceived as not measured.

Automatic conversion script
Id: cif_fix_values 4268 2015-11-12 08:31:59Z antanas 

 Adding full bibliography for 7042071--7042076.cif.
;
_cod_database_code 7042071
_shelx_shelxl_version_number 2014/7
_shelx_space_group_comment
;
The symmetry employed for this shelxl refinement is uniquely defined
by the following loop, which should always be used as a source of
symmetry information in preference to the above space-group names.
They are only intended as comments.
;
_shelx_estimated_absorpt_t_min 0.763
_shelx_estimated_absorpt_t_max 0.806

loop_
_space_group_symop_operation_xyz
'x, y, z'
'-x, y+1/2, -z'

loop_
_atom_site_label
_atom_site_type_symbol
_atom_site_fract_x
_atom_site_fract_y
_atom_site_fract_z
_atom_site_U_iso_or_equiv
_atom_site_adp_type
_atom_site_occupancy
_atom_site_site_symmetry_order
_atom_site_calc_flag
_atom_site_refinement_flags_posn
_atom_site_refinement_flags_adp
_atom_site_refinement_flags_occupancy
_atom_site_disorder_assembly
_atom_site_disorder_group
Rh1 Rh 0.52844(3) 0.60560(2) 0.52119(3) 0.01779(10) Uani 1 1 d . . . . .
Rh2 Rh 0.87882(3) 0.33700(2) 0.10667(3) 0.01564(10) Uani 1 1 d . . . . .
Ga1 Ga 0.32151(5) 0.61959(2) 0.47389(5) 0.01654(14) Uani 1 1 d . . . . .
Ga2 Ga 0.68260(5) 0.34928(2) 0.10898(5) 0.01513(14) Uani 1 1 d . . . . .
P1 P 0.53707(12) 0.67262(5) 0.42045(12) 0.0195(3) Uani 1 1 d . . . . .
P2 P 0.51817(13) 0.62916(5) 0.69570(12) 0.0213(3) Uani 1 1 d . . . . .
P3 P 0.46817(12) 0.52690(5) 0.49703(12) 0.0186(3) Uani 1 1 d . . . . .
P4 P 0.83296(12) 0.25912(5) 0.05794(12) 0.0189(3) Uani 1 1 d . . . . .
P5 P 0.82706(12) 0.38303(5) -0.05102(11) 0.0177(3) Uani 1 1 d . . . . .
P6 P 0.91965(12) 0.39160(5) 0.24700(11) 0.0169(3) Uani 1 1 d . . . . .
N1 N 0.3075(4) 0.68086(16) 0.4000(4) 0.0194(11) Uani 1 1 d . . . . .
N2 N 0.2920(3) 0.61785(16) 0.6146(3) 0.0198(10) Uani 1 1 d . . . . .
N3 N 0.2695(4) 0.56290(16) 0.3869(3) 0.0186(10) Uani 1 1 d . . . . .
N4 N 0.1316(3) 0.62998(15) 0.4254(3) 0.0174(10) Uani 1 1 d . . . . .
N5 N 0.6181(4) 0.28645(15) 0.0646(3) 0.0184(10) Uani 1 1 d . . . . .
N6 N 0.6346(4) 0.40164(15) 0.0063(4) 0.0162(10) Uani 1 1 d . . . . .
N7 N 0.7101(4) 0.36961(15) 0.2592(3) 0.0180(10) Uani 1 1 d . . . . .
N8 N 0.5039(3) 0.36047(15) 0.1191(3) 0.0162(10) Uani 1 1 d . . . . .
C1 C 0.1184(5) 0.68130(19) 0.4157(5) 0.0194(13) Uani 1 1 d . . . . .
C2 C 0.0223(5) 0.7047(2) 0.4222(5) 0.0285(14) Uani 1 1 d . . . . .
H2 H -0.0377 0.6868 0.4368 0.034 Uiso 1 1 calc R U . . .
C3 C 0.0113(5) 0.7539(2) 0.4079(5) 0.0357(17) Uani 1 1 d . . . . .
H3 H -0.0558 0.7698 0.4116 0.043 Uiso 1 1 calc R U . . .
C4 C 0.0997(5) 0.7792(2) 0.3881(5) 0.0321(15) Uani 1 1 d . . . . .
H4 H 0.0931 0.8128 0.3774 0.038 Uiso 1 1 calc R U . . .
C5 C 0.1980(5) 0.7563(2) 0.3835(5) 0.0270(14) Uani 1 1 d . . . . .
H5 H 0.2576 0.7746 0.3696 0.032 Uiso 1 1 calc R U . . .
C6 C 0.2117(4) 0.70686(19) 0.3988(4) 0.0183(12) Uani 1 1 d . . . . .
C7 C 0.4048(4) 0.7080(2) 0.3883(5) 0.0222(13) Uani 1 1 d . . . . .
H7A H 0.4160 0.7362 0.4370 0.027 Uiso 1 1 calc R U . . .
H7B H 0.3885 0.7198 0.3126 0.027 Uiso 1 1 calc R U . . .
C8 C 0.5509(5) 0.6617(2) 0.2810(4) 0.0258(14) Uani 1 1 d . . . . .
H8 H 0.5461 0.6935 0.2443 0.031 Uiso 1 1 calc R U . . .
C9 C 0.4523(5) 0.6314(2) 0.2144(4) 0.0348(16) Uani 1 1 d . . . . .
H9A H 0.4501 0.6329 0.1373 0.052 Uiso 1 1 calc R U . . .
H9B H 0.3811 0.6438 0.2240 0.052 Uiso 1 1 calc R U . . .
H9C H 0.4625 0.5981 0.2393 0.052 Uiso 1 1 calc R U . . .
C10 C 0.6629(5) 0.6389(2) 0.2780(5) 0.0379(17) Uani 1 1 d . . . . .
H10A H 0.6602 0.6309 0.2027 0.057 Uiso 1 1 calc R U . . .
H10B H 0.6755 0.6096 0.3222 0.057 Uiso 1 1 calc R U . . .
H10C H 0.7248 0.6614 0.3073 0.057 Uiso 1 1 calc R U . . .
C11 C 0.6421(5) 0.7209(2) 0.4734(5) 0.0241(14) Uani 1 1 d . . . . .
H11 H 0.6164 0.7373 0.5320 0.029 Uiso 1 1 calc R U . . .
C12 C 0.6485(5) 0.7601(2) 0.3908(5) 0.0393(17) Uani 1 1 d . . . . .
H12A H 0.6958 0.7865 0.4285 0.059 Uiso 1 1 calc R U . . .
H12B H 0.5722 0.7720 0.3556 0.059 Uiso 1 1 calc R U . . .
H12C H 0.6814 0.7467 0.3355 0.059 Uiso 1 1 calc R U . . .
C13 C 0.7589(5) 0.7002(2) 0.5291(5) 0.0376(17) Uani 1 1 d . . . . .
H13A H 0.8080 0.7257 0.5689 0.056 Uiso 1 1 calc R U . . .
H13B H 0.7920 0.6868 0.4741 0.056 Uiso 1 1 calc R U . . .
H13C H 0.7516 0.6750 0.5801 0.056 Uiso 1 1 calc R U . . .
C14 C 0.0972(4) 0.6096(2) 0.5162(4) 0.0206(12) Uani 1 1 d . . . . .
C15 C -0.0124(5) 0.59622(19) 0.5098(5) 0.0255(14) Uani 1 1 d . . . . .
H15 H -0.0683 0.5973 0.4416 0.031 Uiso 1 1 calc R U . . .
C16 C -0.0422(5) 0.5813(2) 0.6017(6) 0.0359(17) Uani 1 1 d . . . . .
H16 H -0.1180 0.5725 0.5972 0.043 Uiso 1 1 calc R U . . .
C17 C 0.0398(6) 0.5794(2) 0.6989(6) 0.0353(17) Uani 1 1 d . . . . .
H17 H 0.0195 0.5702 0.7625 0.042 Uiso 1 1 calc R U . . .
C18 C 0.1511(5) 0.59048(19) 0.7068(5) 0.0283(15) Uani 1 1 d . . . . .
H18 H 0.2064 0.5878 0.7751 0.034 Uiso 1 1 calc R U . . .
C19 C 0.1837(4) 0.60571(19) 0.6155(4) 0.0209(12) Uani 1 1 d . . . . .
C20 C 0.3809(4) 0.6119(2) 0.7157(4) 0.0239(13) Uani 1 1 d . . . . .
H20A H 0.3837 0.5781 0.7395 0.029 Uiso 1 1 calc R U . . .
H20B H 0.3644 0.6321 0.7732 0.029 Uiso 1 1 calc R U . . .
C21 C 0.5290(5) 0.69074(19) 0.7518(5) 0.0245(14) Uani 1 1 d . . . . .
H21 H 0.5106 0.6886 0.8231 0.029 Uiso 1 1 calc R U . . .
C22 C 0.4397(5) 0.7230(2) 0.6790(5) 0.0297(15) Uani 1 1 d . . . . .
H22A H 0.4381 0.7537 0.7155 0.045 Uiso 1 1 calc R U . . .
H22B H 0.3655 0.7076 0.6646 0.045 Uiso 1 1 calc R U . . .
H22C H 0.4582 0.7284 0.6101 0.045 Uiso 1 1 calc R U . . .
C23 C 0.6464(5) 0.7132(2) 0.7752(5) 0.0314(15) Uani 1 1 d . . . . .
H23A H 0.6453 0.7450 0.8070 0.047 Uiso 1 1 calc R U . . .
H23B H 0.6682 0.7160 0.7073 0.047 Uiso 1 1 calc R U . . .
H23C H 0.7012 0.6929 0.8265 0.047 Uiso 1 1 calc R U . . .
C24 C 0.6178(5) 0.5941(2) 0.8041(5) 0.0317(15) Uani 1 1 d . . . . .
H24 H 0.5892 0.5604 0.7941 0.038 Uiso 1 1 calc R U . . .
C25 C 0.6210(5) 0.6074(2) 0.9225(4) 0.0424(17) Uani 1 1 d . . . . .
H25A H 0.6649 0.5834 0.9725 0.064 Uiso 1 1 calc R U . . .
H25B H 0.5437 0.6085 0.9296 0.064 Uiso 1 1 calc R U . . .
H25C H 0.6565 0.6389 0.9404 0.064 Uiso 1 1 calc R U . . .
C26 C 0.7363(5) 0.5922(2) 0.7887(6) 0.049(2) Uani 1 1 d . . . . .
H26A H 0.7846 0.5716 0.8448 0.073 Uiso 1 1 calc R U . . .
H26B H 0.7682 0.6246 0.7948 0.073 Uiso 1 1 calc R U . . .
H26C H 0.7324 0.5791 0.7166 0.073 Uiso 1 1 calc R U . . .
C27 C 0.0949(4) 0.6045(2) 0.3219(4) 0.0206(12) Uani 1 1 d . . . . .
C28 C -0.0045(4) 0.6143(2) 0.2438(4) 0.0272(14) Uani 1 1 d . . . . .
H28 H -0.0539 0.6383 0.2567 0.033 Uiso 1 1 calc R U . . .
C29 C -0.0330(5) 0.5892(2) 0.1461(5) 0.0334(16) Uani 1 1 d . . . . .
H29 H -0.1024 0.5955 0.0928 0.040 Uiso 1 1 calc R U . . .
C30 C 0.0404(5) 0.5551(2) 0.1275(5) 0.0287(14) Uani 1 1 d . . . . .
H30 H 0.0214 0.5380 0.0607 0.034 Uiso 1 1 calc R U . . .
C31 C 0.1412(5) 0.5455(2) 0.2044(5) 0.0261(14) Uani 1 1 d . . . . .
H31 H 0.1910 0.5221 0.1893 0.031 Uiso 1 1 calc R U . . .
C32 C 0.1715(5) 0.5695(2) 0.3046(4) 0.0206(13) Uani 1 1 d . . . . .
C33 C 0.3509(4) 0.52861(19) 0.3702(4) 0.0201(13) Uani 1 1 d . . . . .
H33A H 0.3793 0.5384 0.3081 0.024 Uiso 1 1 calc R U . . .
H33B H 0.3157 0.4966 0.3544 0.024 Uiso 1 1 calc R U . . .
C34 C 0.4043(5) 0.4916(2) 0.5888(4) 0.0214(13) Uani 1 1 d . . . . .
H34 H 0.3577 0.5144 0.6187 0.026 Uiso 1 1 calc R U . . .
C35 C 0.3256(5) 0.4515(2) 0.5327(5) 0.0308(15) Uani 1 1 d . . . . .
H35A H 0.3037 0.4322 0.5875 0.046 Uiso 1 1 calc R U . . .
H35B H 0.3647 0.4312 0.4920 0.046 Uiso 1 1 calc R U . . .
H35C H 0.2579 0.4654 0.4825 0.046 Uiso 1 1 calc R U . . .
C36 C 0.4948(5) 0.4716(2) 0.6855(5) 0.0330(16) Uani 1 1 d . . . . .
H36A H 0.4603 0.4626 0.7432 0.049 Uiso 1 1 calc R U . . .
H36B H 0.5530 0.4960 0.7130 0.049 Uiso 1 1 calc R U . . .
H36C H 0.5294 0.4433 0.6626 0.049 Uiso 1 1 calc R U . . .
C37 C 0.5717(5) 0.4841(2) 0.4681(5) 0.0246(14) Uani 1 1 d . . . . .
H37 H 0.5535 0.4517 0.4921 0.030 Uiso 1 1 calc R U . . .
C38 C 0.5656(6) 0.4806(2) 0.3487(5) 0.0404(18) Uani 1 1 d . . . . .
H38A H 0.6232 0.4581 0.3391 0.061 Uiso 1 1 calc R U . . .
H38B H 0.5791 0.5122 0.3215 0.061 Uiso 1 1 calc R U . . .
H38C H 0.4905 0.4691 0.3081 0.061 Uiso 1 1 calc R U . . .
C39 C 0.6915(5) 0.4965(2) 0.5348(6) 0.0417(18) Uani 1 1 d . . . . .
H39A H 0.7433 0.4709 0.5269 0.062 Uiso 1 1 calc R U . . .
H39B H 0.6934 0.4997 0.6116 0.062 Uiso 1 1 calc R U . . .
H39C H 0.7148 0.5267 0.5087 0.062 Uiso 1 1 calc R U . . .
C40 C 0.4380(4) 0.32322(19) 0.0496(4) 0.0174(12) Uani 1 1 d . . . . .
C41 C 0.3225(4) 0.3249(2) 0.0086(4) 0.0228(13) Uani 1 1 d . . . . .
H41 H 0.2818 0.3520 0.0225 0.027 Uiso 1 1 calc R U . . .
C42 C 0.2652(5) 0.2872(2) -0.0532(5) 0.0280(15) Uani 1 1 d . . . . .
H42 H 0.1853 0.2886 -0.0822 0.034 Uiso 1 1 calc R U . . .
C43 C 0.3236(5) 0.2478(2) -0.0725(5) 0.0274(15) Uani 1 1 d . . . . .
H43 H 0.2839 0.2215 -0.1127 0.033 Uiso 1 1 calc R U . . .
C44 C 0.4405(5) 0.2463(2) -0.0337(4) 0.0217(13) Uani 1 1 d . . . . .
H44 H 0.4798 0.2190 -0.0488 0.026 Uiso 1 1 calc R U . . .
C45 C 0.5024(5) 0.28412(19) 0.0274(4) 0.0164(12) Uani 1 1 d . . . . .
C46 C 0.6789(4) 0.2483(2) 0.0288(5) 0.0229(14) Uani 1 1 d . . . . .
H46A H 0.6469 0.2440 -0.0507 0.027 Uiso 1 1 calc R U . . .
H46B H 0.6668 0.2182 0.0647 0.027 Uiso 1 1 calc R U . . .
C47 C 0.8883(5) 0.2134(2) 0.1647(5) 0.0288(14) Uani 1 1 d . . . . .
H47 H 0.8541 0.1820 0.1351 0.035 Uiso 1 1 calc R U . . .
C48 C 0.8512(6) 0.2236(2) 0.2673(5) 0.0431(18) Uani 1 1 d . . . . .
H48A H 0.8623 0.1948 0.3130 0.065 Uiso 1 1 calc R U . . .
H48B H 0.7710 0.2325 0.2466 0.065 Uiso 1 1 calc R U . . .
H48C H 0.8964 0.2499 0.3079 0.065 Uiso 1 1 calc R U . . .
C49 C 1.0160(5) 0.2075(2) 0.1929(5) 0.0419(18) Uani 1 1 d . . . . .
H49A H 1.0409 0.1849 0.2535 0.063 Uiso 1 1 calc R U . . .
H49B H 1.0525 0.2385 0.2140 0.063 Uiso 1 1 calc R U . . .
H49C H 1.0371 0.1952 0.1294 0.063 Uiso 1 1 calc R U . . .
C50 C 0.8605(5) 0.2331(2) -0.0661(4) 0.0228(13) Uani 1 1 d . . . . .
H50 H 0.8040 0.2483 -0.1289 0.027 Uiso 1 1 calc R U . . .
C51 C 0.8396(5) 0.1791(2) -0.0800(5) 0.0381(17) Uani 1 1 d . . . . .
H51A H 0.8355 0.1699 -0.1550 0.057 Uiso 1 1 calc R U . . .
H51B H 0.7681 0.1711 -0.0643 0.057 Uiso 1 1 calc R U . . .
H51C H 0.9017 0.1618 -0.0296 0.057 Uiso 1 1 calc R U . . .
C52 C 0.9760(5) 0.2462(2) -0.0800(5) 0.0322(16) Uani 1 1 d . . . . .
H52A H 0.9778 0.2387 -0.1544 0.048 Uiso 1 1 calc R U . . .
H52B H 1.0348 0.2277 -0.0283 0.048 Uiso 1 1 calc R U . . .
H52C H 0.9897 0.2805 -0.0662 0.048 Uiso 1 1 calc R U . . .
C53 C 0.4775(4) 0.40951(19) 0.0805(4) 0.0159(12) Uani 1 1 d . . . . .
C54 C 0.3905(5) 0.4358(2) 0.1006(4) 0.0236(13) Uani 1 1 d . . . . .
H54 H 0.3453 0.4218 0.1419 0.028 Uiso 1 1 calc R U . . .
C55 C 0.3675(5) 0.4820(2) 0.0622(5) 0.0264(14) Uani 1 1 d . . . . .
H55 H 0.3069 0.4996 0.0760 0.032 Uiso 1 1 calc R U . . .
C56 C 0.4350(5) 0.5021(2) 0.0029(5) 0.0276(14) Uani 1 1 d . . . . .
H56 H 0.4200 0.5338 -0.0244 0.033 Uiso 1 1 calc R U . . .
C57 C 0.5236(5) 0.47663(19) -0.0168(5) 0.0214(13) Uani 1 1 d . . . . .
H57 H 0.5700 0.4915 -0.0557 0.026 Uiso 1 1 calc R U . . .
C58 C 0.5469(4) 0.42909(19) 0.0194(4) 0.0170(12) Uani 1 1 d . . . . .
C59 C 0.7099(4) 0.42360(19) -0.0507(4) 0.0202(13) Uani 1 1 d . . . . .
H59A H 0.7403 0.4540 -0.0144 0.024 Uiso 1 1 calc R U . . .
H59B H 0.6669 0.4310 -0.1266 0.024 Uiso 1 1 calc R U . . .
C60 C 0.7770(5) 0.3535(2) -0.1853(4) 0.0232(13) Uani 1 1 d . . . . .
H60 H 0.8278 0.3256 -0.1852 0.028 Uiso 1 1 calc R U . . .
C61 C 0.6574(4) 0.3338(2) -0.1980(4) 0.0276(14) Uani 1 1 d . . . . .
H61A H 0.6366 0.3122 -0.2608 0.041 Uiso 1 1 calc R U . . .
H61B H 0.6035 0.3604 -0.2094 0.041 Uiso 1 1 calc R U . . .
H61C H 0.6558 0.3163 -0.1321 0.041 Uiso 1 1 calc R U . . .
C62 C 0.7757(5) 0.3842(2) -0.2848(4) 0.0289(15) Uani 1 1 d . . . . .
H62A H 0.7388 0.3664 -0.3513 0.043 Uiso 1 1 calc R U . . .
H62B H 0.8536 0.3918 -0.2845 0.043 Uiso 1 1 calc R U . . .
H62C H 0.7340 0.4139 -0.2825 0.043 Uiso 1 1 calc R U . . .
C63 C 0.9448(5) 0.4242(2) -0.0542(5) 0.0251(14) Uani 1 1 d . . . . .
H63 H 0.9700 0.4379 0.0209 0.030 Uiso 1 1 calc R U . . .
C64 C 0.9215(5) 0.4679(2) -0.1292(5) 0.0367(17) Uani 1 1 d . . . . .
H64A H 0.9831 0.4911 -0.1047 0.055 Uiso 1 1 calc R U . . .
H64B H 0.8499 0.4827 -0.1270 0.055 Uiso 1 1 calc R U . . .
H64C H 0.9165 0.4579 -0.2038 0.055 Uiso 1 1 calc R U . . .
C65 C 1.0455(5) 0.3958(2) -0.0660(5) 0.0377(17) Uani 1 1 d . . . . .
H65A H 1.1116 0.4168 -0.0535 0.057 Uiso 1 1 calc R U . . .
H65B H 1.0285 0.3823 -0.1395 0.057 Uiso 1 1 calc R U . . .
H65C H 1.0615 0.3697 -0.0125 0.057 Uiso 1 1 calc R U . . .
C66 C 0.5142(4) 0.35412(18) 0.2348(4) 0.0157(12) Uani 1 1 d . . . . .
C67 C 0.4246(4) 0.34291(19) 0.2749(4) 0.0199(12) Uani 1 1 d . . . . .
H67 H 0.3518 0.3383 0.2257 0.024 Uiso 1 1 calc R U . . .
C68 C 0.4383(4) 0.3382(2) 0.3857(4) 0.0227(12) Uani 1 1 d . . . . .
H68 H 0.3756 0.3310 0.4127 0.027 Uiso 1 1 calc R U . . .
C69 C 0.5447(4) 0.34400(19) 0.4560(4) 0.0223(12) Uani 1 1 d . . . . .
H69 H 0.5550 0.3409 0.5321 0.027 Uiso 1 1 calc R U . . .
C70 C 0.6370(4) 0.35426(19) 0.4175(4) 0.0219(13) Uani 1 1 d . . . . .
H70 H 0.7097 0.3578 0.4675 0.026 Uiso 1 1 calc R U . . .
C71 C 0.6244(4) 0.35947(18) 0.3058(4) 0.0157(12) Uani 1 1 d . . . . .
C72 C 0.8236(4) 0.3771(2) 0.3309(4) 0.0203(13) Uani 1 1 d . . . . .
H72A H 0.8500 0.3478 0.3740 0.024 Uiso 1 1 calc R U . . .
H72B H 0.8229 0.4037 0.3818 0.024 Uiso 1 1 calc R U . . .
C73 C 0.9132(4) 0.45845(18) 0.2411(4) 0.0193(12) Uani 1 1 d . . . . .
H73 H 0.9502 0.4686 0.1842 0.023 Uiso 1 1 calc R U . . .
C74 C 0.7918(5) 0.4771(2) 0.2054(5) 0.0294(15) Uani 1 1 d . . . . .
H74A H 0.7920 0.5109 0.1853 0.044 Uiso 1 1 calc R U . . .
H74B H 0.7572 0.4736 0.2655 0.044 Uiso 1 1 calc R U . . .
H74C H 0.7483 0.4586 0.1426 0.044 Uiso 1 1 calc R U . . .
C75 C 0.9751(5) 0.4842(2) 0.3460(5) 0.0309(15) Uani 1 1 d . . . . .
H75A H 0.9623 0.5188 0.3368 0.046 Uiso 1 1 calc R U . . .
H75B H 1.0563 0.4775 0.3628 0.046 Uiso 1 1 calc R U . . .
H75C H 0.9464 0.4728 0.4059 0.046 Uiso 1 1 calc R U . . .
C76 C 1.0662(4) 0.3831(2) 0.3342(4) 0.0201(13) Uani 1 1 d . . . . .
H76 H 1.0779 0.4048 0.3987 0.024 Uiso 1 1 calc R U . . .
C77 C 1.0957(5) 0.3322(2) 0.3755(5) 0.0329(15) Uani 1 1 d . . . . .
H77A H 1.1706 0.3319 0.4283 0.049 Uiso 1 1 calc R U . . .
H77B H 1.0964 0.3112 0.3142 0.049 Uiso 1 1 calc R U . . .
H77C H 1.0392 0.3206 0.4106 0.049 Uiso 1 1 calc R U . . .
C78 C 1.1466(5) 0.3988(2) 0.2685(5) 0.0319(15) Uani 1 1 d . . . . .
H78A H 1.2249 0.3960 0.3137 0.048 Uiso 1 1 calc R U . . .
H78B H 1.1307 0.4321 0.2453 0.048 Uiso 1 1 calc R U . . .
H78C H 1.1356 0.3782 0.2043 0.048 Uiso 1 1 calc R U . . .
H0 H 0.532(4) 0.5850(17) 0.413(4) 0.026(15) Uiso 1 1 d . . . . .
H1 H 0.909(4) 0.3113(17) 0.208(4) 0.018(13) Uiso 1 1 d . . . . .
C79 C 0.123(2) 0.3745(7) 0.6545(18) 0.030(2) Uani 0.55(4) 1 d D U P A 1
H79 H 0.0950 0.3458 0.6171 0.036 Uiso 0.55(4) 1 calc R U P A 1
C80 C 0.065(2) 0.4175(12) 0.626(3) 0.032(4) Uani 0.55(4) 1 d D U P A 1
H80 H -0.0043 0.4180 0.5707 0.039 Uiso 0.55(4) 1 calc R U P A 1
C81 C 0.108(3) 0.4593(9) 0.678(3) 0.034(4) Uani 0.55(4) 1 d D U P A 1
H81 H 0.0701 0.4887 0.6566 0.040 Uiso 0.55(4) 1 calc R U P A 1
C82 C 0.207(3) 0.4583(8) 0.761(3) 0.030(2) Uani 0.55(4) 1 d D U P A 1
H82 H 0.2364 0.4872 0.7965 0.036 Uiso 0.55(4) 1 calc R U P A 1
C83 C 0.263(2) 0.4156(10) 0.793(2) 0.030(2) Uani 0.55(4) 1 d D U P A 1
H83 H 0.3281 0.4150 0.8533 0.036 Uiso 0.55(4) 1 calc R U P A 1
C84 C 0.224(3) 0.3742(8) 0.739(3) 0.030(3) Uani 0.55(4) 1 d D U P A 1
H84 H 0.2655 0.3453 0.7577 0.036 Uiso 0.55(4) 1 calc R U P A 1
C79' C 0.158(3) 0.3680(8) 0.675(2) 0.030(2) Uani 0.45(4) 1 d D U P A 2
H79' H 0.1508 0.3359 0.6496 0.036 Uiso 0.45(4) 1 calc R U P A 2
C80' C 0.077(3) 0.4017(14) 0.626(3) 0.032(4) Uani 0.45(4) 1 d D U P A 2
H80' H 0.0152 0.3931 0.5662 0.039 Uiso 0.45(4) 1 calc R U P A 2
C81' C 0.089(3) 0.4476(12) 0.665(4) 0.034(4) Uani 0.45(4) 1 d D U P A 2
H81' H 0.0320 0.4706 0.6348 0.040 Uiso 0.45(4) 1 calc R U P A 2
C82' C 0.180(3) 0.4605(9) 0.747(3) 0.038(6) Uani 0.45(4) 1 d D U P A 2
H82' H 0.1867 0.4927 0.7725 0.045 Uiso 0.45(4) 1 calc R U P A 2
C83' C 0.264(2) 0.4280(9) 0.795(2) 0.025(4) Uani 0.45(4) 1 d D U P A 2
H83' H 0.3295 0.4378 0.8499 0.030 Uiso 0.45(4) 1 calc R U P A 2
C84' C 0.250(4) 0.3810(10) 0.761(4) 0.030(3) Uani 0.45(4) 1 d D U P A 2
H84' H 0.3033 0.3574 0.7958 0.036 Uiso 0.45(4) 1 calc R U P A 2

loop_
_atom_site_aniso_label
_atom_site_aniso_U_11
_atom_site_aniso_U_22
_atom_site_aniso_U_33
_atom_site_aniso_U_23
_atom_site_aniso_U_13
_atom_site_aniso_U_12
Rh1 0.0165(2) 0.0159(2) 0.0209(2) 0.00042(19) 0.00521(18) 0.00014(19)
Rh2 0.0144(2) 0.0160(2) 0.0165(2) -0.00052(19) 0.00423(17) 0.00000(18)
Ga1 0.0160(3) 0.0147(3) 0.0198(3) -0.0005(3) 0.0064(3) -0.0006(2)
Ga2 0.0139(3) 0.0164(3) 0.0155(3) -0.0005(3) 0.0048(2) 0.0001(3)
P1 0.0181(8) 0.0198(8) 0.0217(8) 0.0014(6) 0.0074(7) -0.0004(6)
P2 0.0233(8) 0.0196(8) 0.0206(8) -0.0024(6) 0.0054(7) -0.0014(6)
P3 0.0182(8) 0.0152(8) 0.0227(8) -0.0023(6) 0.0059(7) 0.0015(6)
P4 0.0169(8) 0.0180(8) 0.0217(8) -0.0020(6) 0.0054(7) 0.0007(6)
P5 0.0184(8) 0.0199(8) 0.0162(8) 0.0006(6) 0.0072(6) 0.0002(6)
P6 0.0160(8) 0.0181(8) 0.0162(8) -0.0008(6) 0.0039(6) -0.0019(6)
N1 0.015(3) 0.018(3) 0.024(3) 0.001(2) 0.004(2) 0.000(2)
N2 0.019(2) 0.023(3) 0.019(2) -0.002(2) 0.007(2) -0.004(2)
N3 0.019(3) 0.020(3) 0.017(3) -0.002(2) 0.006(2) 0.000(2)
N4 0.013(2) 0.016(2) 0.022(3) -0.001(2) 0.002(2) -0.0013(19)
N5 0.015(2) 0.020(3) 0.021(3) -0.003(2) 0.006(2) 0.002(2)
N6 0.015(2) 0.016(2) 0.021(3) 0.000(2) 0.010(2) 0.0038(19)
N7 0.015(2) 0.025(3) 0.013(2) -0.002(2) 0.0015(19) -0.001(2)
N8 0.019(2) 0.015(2) 0.016(2) -0.0011(19) 0.007(2) 0.0007(19)
C1 0.017(3) 0.016(3) 0.028(3) 0.005(3) 0.011(3) 0.003(2)
C2 0.022(3) 0.026(3) 0.042(4) 0.000(3) 0.017(3) -0.002(3)
C3 0.029(4) 0.023(4) 0.060(5) 0.006(3) 0.022(3) 0.011(3)
C4 0.030(4) 0.019(3) 0.049(4) 0.003(3) 0.014(3) 0.005(3)
C5 0.024(3) 0.024(3) 0.034(4) 0.003(3) 0.011(3) 0.001(3)
C6 0.018(3) 0.019(3) 0.018(3) -0.001(2) 0.006(2) 0.000(2)
C7 0.020(3) 0.025(3) 0.024(3) 0.003(3) 0.010(3) 0.000(3)
C8 0.031(4) 0.027(3) 0.021(3) 0.003(3) 0.010(3) -0.002(3)
C9 0.042(4) 0.040(4) 0.020(3) -0.001(3) 0.006(3) -0.003(3)
C10 0.040(4) 0.044(4) 0.036(4) -0.004(3) 0.021(3) 0.007(3)
C11 0.024(3) 0.022(3) 0.027(3) 0.003(3) 0.007(3) -0.005(3)
C12 0.043(4) 0.034(4) 0.043(4) -0.003(3) 0.015(3) -0.021(3)
C13 0.017(3) 0.052(5) 0.040(4) -0.007(3) 0.003(3) -0.007(3)
C14 0.023(3) 0.015(3) 0.027(3) 0.000(3) 0.012(3) -0.004(3)
C15 0.022(3) 0.021(3) 0.035(4) -0.004(3) 0.011(3) -0.005(3)
C16 0.031(4) 0.033(4) 0.053(5) -0.004(3) 0.029(4) -0.011(3)
C17 0.047(4) 0.032(4) 0.039(4) -0.004(3) 0.031(4) -0.011(3)
C18 0.031(4) 0.025(4) 0.034(4) 0.005(3) 0.017(3) -0.003(3)
C19 0.025(3) 0.013(3) 0.026(3) -0.005(3) 0.010(3) -0.001(3)
C20 0.036(3) 0.020(3) 0.017(3) -0.002(3) 0.009(3) -0.004(3)
C21 0.029(3) 0.023(3) 0.025(3) -0.008(3) 0.014(3) -0.005(3)
C22 0.032(4) 0.019(3) 0.043(4) -0.004(3) 0.019(3) -0.001(3)
C23 0.032(4) 0.023(3) 0.038(4) -0.005(3) 0.010(3) -0.005(3)
C24 0.037(4) 0.021(4) 0.031(4) 0.004(3) 0.000(3) 0.002(3)
C25 0.055(4) 0.038(4) 0.024(3) 0.003(3) -0.006(3) -0.008(4)
C26 0.044(4) 0.045(5) 0.049(5) -0.001(4) -0.002(4) 0.011(4)
C27 0.017(3) 0.021(3) 0.023(3) 0.004(3) 0.005(2) -0.003(3)
C28 0.018(3) 0.026(4) 0.035(4) 0.006(3) 0.004(3) -0.005(3)
C29 0.023(3) 0.037(4) 0.031(4) 0.007(3) -0.007(3) -0.007(3)
C30 0.030(4) 0.030(4) 0.023(3) -0.005(3) 0.002(3) -0.010(3)
C31 0.025(3) 0.024(3) 0.028(4) -0.001(3) 0.007(3) -0.004(3)
C32 0.021(3) 0.017(3) 0.023(3) 0.001(3) 0.006(3) -0.004(2)
C33 0.023(3) 0.018(3) 0.019(3) -0.004(2) 0.005(3) 0.000(3)
C34 0.024(3) 0.023(3) 0.019(3) -0.001(2) 0.009(3) -0.003(3)
C35 0.034(4) 0.032(4) 0.027(4) 0.000(3) 0.009(3) -0.011(3)
C36 0.040(4) 0.035(4) 0.023(3) 0.002(3) 0.006(3) -0.011(3)
C37 0.022(3) 0.019(3) 0.036(4) -0.001(3) 0.013(3) 0.003(3)
C38 0.043(4) 0.037(4) 0.048(5) -0.009(3) 0.024(4) 0.006(3)
C39 0.023(4) 0.041(4) 0.060(5) -0.004(4) 0.012(4) 0.005(3)
C40 0.013(3) 0.023(3) 0.016(3) -0.001(2) 0.004(2) -0.005(2)
C41 0.015(3) 0.029(4) 0.025(3) 0.001(3) 0.007(2) 0.001(2)
C42 0.014(3) 0.036(4) 0.033(4) 0.001(3) 0.005(3) -0.006(3)
C43 0.021(3) 0.035(4) 0.023(3) -0.006(3) 0.002(3) -0.013(3)
C44 0.021(3) 0.022(3) 0.023(3) 0.000(3) 0.008(3) 0.003(3)
C45 0.019(3) 0.018(3) 0.016(3) 0.002(2) 0.011(2) 0.001(2)
C46 0.024(3) 0.020(3) 0.028(3) -0.004(3) 0.012(3) -0.001(3)
C47 0.032(4) 0.022(3) 0.030(4) 0.001(3) 0.004(3) 0.000(3)
C48 0.063(5) 0.032(4) 0.033(4) 0.011(3) 0.013(4) -0.007(4)
C49 0.038(4) 0.032(4) 0.046(4) 0.006(3) -0.005(3) 0.009(3)
C50 0.020(3) 0.026(3) 0.022(3) -0.008(3) 0.005(3) 0.002(3)
C51 0.040(4) 0.028(4) 0.050(4) -0.019(3) 0.018(3) -0.001(3)
C52 0.021(3) 0.038(4) 0.040(4) -0.005(3) 0.012(3) 0.002(3)
C53 0.012(3) 0.021(3) 0.014(3) -0.002(2) 0.002(2) 0.006(2)
C54 0.021(3) 0.029(3) 0.021(3) 0.002(3) 0.007(3) 0.004(3)
C55 0.025(3) 0.029(4) 0.029(4) -0.002(3) 0.014(3) 0.008(3)
C56 0.036(4) 0.018(3) 0.028(3) 0.005(3) 0.008(3) 0.010(3)
C57 0.020(3) 0.020(3) 0.023(3) 0.004(3) 0.003(3) 0.001(2)
C58 0.016(3) 0.021(3) 0.012(3) -0.004(2) 0.000(2) -0.004(2)
C59 0.020(3) 0.020(3) 0.024(3) 0.001(2) 0.011(3) 0.001(2)
C60 0.025(3) 0.025(3) 0.020(3) -0.004(3) 0.007(3) 0.001(3)
C61 0.028(3) 0.032(4) 0.022(3) 0.001(3) 0.007(3) -0.004(3)
C62 0.033(4) 0.033(4) 0.019(3) -0.001(3) 0.006(3) -0.001(3)
C63 0.028(3) 0.027(3) 0.021(3) -0.002(3) 0.008(3) -0.004(3)
C64 0.042(4) 0.033(4) 0.038(4) 0.002(3) 0.015(3) -0.007(3)
C65 0.025(4) 0.052(5) 0.039(4) 0.011(3) 0.013(3) 0.003(3)
C66 0.017(3) 0.015(3) 0.016(3) -0.002(2) 0.006(2) 0.003(2)
C67 0.016(3) 0.021(3) 0.022(3) 0.002(3) 0.006(2) 0.002(3)
C68 0.021(3) 0.025(3) 0.026(3) 0.000(3) 0.014(2) 0.005(3)
C69 0.028(3) 0.024(3) 0.018(3) 0.000(3) 0.011(2) 0.002(3)
C70 0.021(3) 0.025(3) 0.018(3) 0.000(2) 0.003(2) 0.000(3)
C71 0.018(3) 0.013(3) 0.018(3) 0.001(2) 0.009(2) 0.004(2)
C72 0.019(3) 0.026(3) 0.016(3) -0.004(2) 0.005(2) -0.006(3)
C73 0.022(3) 0.019(3) 0.018(3) -0.002(2) 0.007(3) -0.003(2)
C74 0.030(4) 0.022(3) 0.034(4) -0.005(3) 0.006(3) -0.001(3)
C75 0.037(4) 0.022(3) 0.032(4) -0.004(3) 0.008(3) -0.005(3)
C76 0.013(3) 0.026(3) 0.019(3) -0.001(3) 0.001(2) 0.003(2)
C77 0.023(3) 0.036(4) 0.033(4) 0.010(3) -0.003(3) 0.003(3)
C78 0.021(3) 0.040(4) 0.034(4) 0.004(3) 0.006(3) 0.000(3)
C79 0.036(7) 0.029(4) 0.026(5) -0.002(4) 0.010(4) -0.010(4)
C80 0.034(7) 0.033(12) 0.030(4) -0.003(11) 0.010(5) -0.003(8)
C81 0.034(11) 0.031(9) 0.036(10) -0.005(9) 0.010(6) -0.010(10)
C82 0.036(7) 0.029(4) 0.026(5) -0.002(4) 0.010(4) -0.010(4)
C83 0.036(7) 0.029(4) 0.026(5) -0.002(4) 0.010(4) -0.010(4)
C84 0.035(14) 0.027(6) 0.027(15) -0.003(6) 0.007(6) -0.010(8)
C79' 0.036(7) 0.029(4) 0.026(5) -0.002(4) 0.010(4) -0.010(4)
C80' 0.034(7) 0.033(12) 0.030(4) -0.003(11) 0.010(5) -0.003(8)
C81' 0.034(11) 0.031(9) 0.036(10) -0.005(9) 0.010(6) -0.010(10)
C82' 0.032(15) 0.043(9) 0.042(16) -0.011(9) 0.016(11) -0.001(8)
C83' 0.043(10) 0.021(11) 0.011(8) -0.004(8) 0.009(6) -0.015(9)
C84' 0.035(14) 0.027(6) 0.027(15) -0.003(6) 0.007(6) -0.010(8)

loop_
_atom_type_symbol
_atom_type_description
_atom_type_scat_dispersion_real
_atom_type_scat_dispersion_imag
_atom_type_scat_source
C C 0.0033 0.0016 'International Tables Vol C Tables 4.2.6.8 and 6.1.1.4'
H H 0.0000 0.0000 'International Tables Vol C Tables 4.2.6.8 and 6.1.1.4'
N N 0.0061 0.0033 'International Tables Vol C Tables 4.2.6.8 and 6.1.1.4'
P P 0.1023 0.0942 'International Tables Vol C Tables 4.2.6.8 and 6.1.1.4'
Ga Ga 0.2307 1.6083 'International Tables Vol C Tables 4.2.6.8 and 6.1.1.4'
Rh Rh -1.1178 0.9187 'International Tables Vol C Tables 4.2.6.8 and 6.1.1.4'

loop_
_geom_angle_atom_site_label_1
_geom_angle_atom_site_label_2
_geom_angle_atom_site_label_3
_geom_angle
P1 Rh1 P3 139.84(6)
P1 Rh1 P2 109.04(6)
P3 Rh1 P2 106.98(5)
P1 Rh1 Ga1 86.43(4)
P3 Rh1 Ga1 81.24(4)
P2 Rh1 Ga1 82.38(4)
P4 Rh2 P6 145.65(5)
P4 Rh2 P5 107.53(5)
P6 Rh2 P5 104.95(5)
P4 Rh2 Ga2 88.09(4)
P6 Rh2 Ga2 84.34(4)
P5 Rh2 Ga2 84.16(4)
N2 Ga1 N1 117.49(19)
N2 Ga1 N3 113.37(18)
N1 Ga1 N3 118.06(18)
N2 Ga1 N4 79.25(17)
N1 Ga1 N4 78.89(17)
N3 Ga1 N4 78.20(17)
N2 Ga1 Rh1 102.31(13)
N1 Ga1 Rh1 101.83(13)
N3 Ga1 Rh1 99.50(14)
N4 Ga1 Rh1 177.62(11)
N7 Ga2 N5 119.90(18)
N7 Ga2 N6 112.68(18)
N5 Ga2 N6 117.26(18)
N7 Ga2 N8 79.02(16)
N5 Ga2 N8 79.44(16)
N6 Ga2 N8 79.39(16)
N7 Ga2 Rh2 98.62(13)
N5 Ga2 Rh2 101.20(13)
N6 Ga2 Rh2 102.34(12)
N8 Ga2 Rh2 177.51(11)
C7 P1 C11 100.0(3)
C7 P1 C8 100.5(3)
C11 P1 C8 103.3(3)
C7 P1 Rh1 112.74(18)
C11 P1 Rh1 121.49(19)
C8 P1 Rh1 115.78(19)
C20 P2 C21 99.2(3)
C20 P2 C24 101.5(3)
C21 P2 C24 103.8(3)
C20 P2 Rh1 110.40(17)
C21 P2 Rh1 127.34(19)
C24 P2 Rh1 111.2(2)
C33 P3 C37 104.7(3)
C33 P3 C34 101.7(3)
C37 P3 C34 102.5(3)
C33 P3 Rh1 103.67(18)
C37 P3 Rh1 115.22(19)
C34 P3 Rh1 126.42(19)
C46 P4 C47 100.6(3)
C46 P4 C50 100.5(2)
C47 P4 C50 104.0(3)
C46 P4 Rh2 111.76(18)
C47 P4 Rh2 116.2(2)
C50 P4 Rh2 120.98(19)
C59 P5 C60 102.5(3)
C59 P5 C63 103.6(3)
C60 P5 C63 108.5(3)
C59 P5 Rh2 111.52(18)
C60 P5 Rh2 119.95(19)
C63 P5 Rh2 109.42(19)
C72 P6 C76 107.1(2)
C72 P6 C73 102.4(2)
C76 P6 C73 100.1(2)
C72 P6 Rh2 105.71(17)
C76 P6 Rh2 110.52(18)
C73 P6 Rh2 129.23(18)
C6 N1 C7 116.6(4)
C6 N1 Ga1 115.5(4)
C7 N1 Ga1 122.9(3)
C19 N2 C20 117.2(4)
C19 N2 Ga1 116.4(3)
C20 N2 Ga1 122.8(3)
C32 N3 C33 118.2(4)
C32 N3 Ga1 114.2(4)
C33 N3 Ga1 119.6(3)
C1 N4 C14 113.9(4)
C1 N4 C27 114.0(4)
C14 N4 C27 116.5(4)
C1 N4 Ga1 103.5(3)
C14 N4 Ga1 103.7(3)
C27 N4 Ga1 102.9(3)
C45 N5 C46 115.7(4)
C45 N5 Ga2 116.4(3)
C46 N5 Ga2 123.5(3)
C58 N6 C59 117.0(4)
C58 N6 Ga2 116.1(3)
C59 N6 Ga2 122.4(3)
C71 N7 C72 118.2(4)
C71 N7 Ga2 115.0(3)
C72 N7 Ga2 122.6(3)
C40 N8 C66 114.1(4)
C40 N8 C53 115.4(4)
C66 N8 C53 113.9(4)
C40 N8 Ga2 104.6(3)
C66 N8 Ga2 103.1(3)
C53 N8 Ga2 103.8(3)
C2 C1 C6 121.1(5)
C2 C1 N4 123.0(5)
C6 C1 N4 115.8(5)
C1 C2 C3 121.1(6)
C4 C3 C2 118.5(6)
C3 C4 C5 121.0(6)
C4 C5 C6 121.5(6)
N1 C6 C5 126.2(5)
N1 C6 C1 117.2(5)
C5 C6 C1 116.5(5)
N1 C7 P1 113.4(4)
C10 C8 C9 109.7(5)
C10 C8 P1 114.4(4)
C9 C8 P1 110.8(4)
C13 C11 C12 111.6(5)
C13 C11 P1 111.5(4)
C12 C11 P1 115.3(4)
C15 C14 C19 120.9(5)
C15 C14 N4 123.6(5)
C19 C14 N4 115.6(4)
C14 C15 C16 120.8(6)
C17 C16 C15 118.7(6)
C16 C17 C18 121.7(6)
C17 C18 C19 120.9(6)
N2 C19 C18 125.5(5)
N2 C19 C14 117.6(5)
C18 C19 C14 116.9(5)
N2 C20 P2 109.9(3)
C22 C21 C23 111.2(5)
C22 C21 P2 110.5(4)
C23 C21 P2 114.8(4)
C26 C24 C25 111.5(5)
C26 C24 P2 112.3(4)
C25 C24 P2 115.9(4)
C28 C27 C32 121.2(5)
C28 C27 N4 123.6(5)
C32 C27 N4 115.2(5)
C27 C28 C29 120.4(6)
C30 C29 C28 119.2(6)
C29 C30 C31 121.0(6)
C30 C31 C32 121.2(6)
N3 C32 C31 126.2(5)
N3 C32 C27 116.9(5)
C31 C32 C27 116.9(5)
N3 C33 P3 107.0(3)
C36 C34 C35 109.8(5)
C36 C34 P3 111.4(4)
C35 C34 P3 114.6(4)
C38 C37 C39 110.5(5)
C38 C37 P3 113.5(4)
C39 C37 P3 110.7(4)
C41 C40 C45 121.6(5)
C41 C40 N8 123.4(5)
C45 C40 N8 115.0(4)
C40 C41 C42 120.1(5)
C43 C42 C41 120.1(5)
C42 C43 C44 120.2(5)
C43 C44 C45 121.7(5)
N5 C45 C44 125.4(5)
N5 C45 C40 118.4(5)
C44 C45 C40 116.2(5)
N5 C46 P4 114.0(4)
C49 C47 C48 110.5(5)
C49 C47 P4 113.2(4)
C48 C47 P4 111.5(4)
C52 C50 C51 110.8(5)
C52 C50 P4 113.6(4)
C51 C50 P4 114.8(4)
C54 C53 C58 121.0(5)
C54 C53 N8 123.1(5)
C58 C53 N8 115.9(4)
C53 C54 C55 121.6(5)
C54 C55 C56 118.5(5)
C57 C56 C55 120.8(5)
C56 C57 C58 121.6(5)
N6 C58 C57 125.6(5)
N6 C58 C53 117.8(5)
C57 C58 C53 116.5(5)
N6 C59 P5 110.4(4)
C62 C60 C61 108.8(4)
C62 C60 P5 116.6(4)
C61 C60 P5 108.8(4)
C65 C63 C64 112.0(5)
C65 C63 P5 110.0(4)
C64 C63 P5 119.7(4)
C67 C66 C71 120.7(5)
C67 C66 N8 123.4(5)
C71 C66 N8 115.9(4)
C66 C67 C68 121.2(5)
C69 C68 C67 118.8(5)
C68 C69 C70 121.1(5)
C69 C70 C71 120.8(5)
N7 C71 C70 125.5(5)
N7 C71 C66 117.2(4)
C70 C71 C66 117.3(5)
N7 C72 P6 108.8(3)
C75 C73 C74 108.1(4)
C75 C73 P6 115.4(4)
C74 C73 P6 112.3(4)
C77 C76 C78 109.2(5)
C77 C76 P6 115.2(4)
C78 C76 P6 107.5(4)
C80 C79 C84 119.1(14)
C81 C80 C79 120.4(15)
C82 C81 C80 119.8(16)
C81 C82 C83 120.5(16)
C84 C83 C82 120.3(16)
C83 C84 C79 119.8(15)
C84' C79' C80' 120.4(18)
C81' C80' C79' 118.7(18)
C82' C81' C80' 121(2)
C81' C82' C83' 122(2)
C84' C83' C82' 118.1(18)
C83' C84' C79' 120.2(17)

loop_
_geom_bond_atom_site_label_1
_geom_bond_atom_site_label_2
_geom_bond_distance
Rh1 P1 2.2911(16)
Rh1 P3 2.3127(15)
Rh1 P2 2.3625(16)
Rh1 Ga1 2.4793(8)
Rh2 P4 2.2900(16)
Rh2 P6 2.3017(15)
Rh2 P5 2.3266(15)
Rh2 Ga2 2.4459(8)
Ga1 N2 1.932(4)
Ga1 N1 1.939(4)
Ga1 N3 1.939(4)
Ga1 N4 2.263(4)
Ga2 N7 1.941(4)
Ga2 N5 1.945(4)
Ga2 N6 1.945(4)
Ga2 N8 2.259(4)
P1 C7 1.850(5)
P1 C11 1.860(6)
P1 C8 1.862(6)
P2 C20 1.841(5)
P2 C21 1.854(5)
P2 C24 1.855(6)
P3 C33 1.849(5)
P3 C37 1.856(6)
P3 C34 1.863(5)
P4 C46 1.852(5)
P4 C47 1.857(6)
P4 C50 1.859(5)
P5 C59 1.834(5)
P5 C60 1.849(5)
P5 C63 1.859(6)
P6 C72 1.846(5)
P6 C76 1.855(5)
P6 C73 1.869(5)
N1 C6 1.380(6)
N1 C7 1.458(6)
N2 C19 1.377(6)
N2 C20 1.453(6)
N3 C32 1.376(7)
N3 C33 1.443(6)
N4 C1 1.444(7)
N4 C14 1.458(6)
N4 C27 1.459(7)
N5 C45 1.372(6)
N5 C46 1.446(6)
N6 C58 1.371(6)
N6 C59 1.462(6)
N7 C71 1.376(6)
N7 C72 1.457(6)
N8 C40 1.459(6)
N8 C66 1.461(6)
N8 C53 1.461(6)
C1 C2 1.373(7)
C1 C6 1.418(7)
C2 C3 1.389(8)
C3 C4 1.378(8)
C4 C5 1.382(7)
C5 C6 1.399(7)
C8 C10 1.527(8)
C8 C9 1.531(8)
C11 C13 1.529(7)
C11 C12 1.539(8)
C14 C15 1.379(7)
C14 C19 1.418(7)
C15 C16 1.388(8)
C16 C17 1.368(9)
C17 C18 1.381(8)
C18 C19 1.401(7)
C21 C22 1.522(8)
C21 C23 1.526(7)
C24 C26 1.525(8)
C24 C25 1.549(8)
C27 C28 1.375(7)
C27 C32 1.418(7)
C28 C29 1.389(8)
C29 C30 1.378(8)
C30 C31 1.380(8)
C31 C32 1.402(7)
C34 C36 1.524(7)
C34 C35 1.524(7)
C37 C38 1.511(8)
C37 C39 1.524(8)
C40 C41 1.373(7)
C40 C45 1.423(7)
C41 C42 1.386(7)
C42 C43 1.374(8)
C43 C44 1.385(7)
C44 C45 1.406(7)
C47 C49 1.520(8)
C47 C48 1.529(8)
C50 C52 1.524(7)
C50 C51 1.530(7)
C53 C54 1.379(7)
C53 C58 1.416(7)
C54 C55 1.383(7)
C55 C56 1.386(7)
C56 C57 1.383(7)
C57 C58 1.409(7)
C60 C62 1.530(7)
C60 C61 1.536(7)
C63 C65 1.513(8)
C63 C64 1.529(8)
C66 C67 1.374(6)
C66 C71 1.415(7)
C67 C68 1.386(7)
C68 C69 1.377(7)
C69 C70 1.386(7)
C70 C71 1.401(7)
C73 C75 1.527(7)
C73 C74 1.528(7)
C76 C77 1.526(7)
C76 C78 1.528(7)
C79 C80 1.393(14)
C79 C84 1.397(14)
C80 C81 1.372(15)
C81 C82 1.368(16)
C82 C83 1.382(16)
C83 C84 1.364(15)
C79' C84' 1.386(17)
C79' C80' 1.387(17)
C80' C81' 1.369(18)
C81' C82' 1.358(18)
C82' C83' 1.383(17)
C83' C84' 1.381(17)

loop_
_geom_torsion_atom_site_label_1
_geom_torsion_atom_site_label_2
_geom_torsion_atom_site_label_3
_geom_torsion_atom_site_label_4
_geom_torsion
C14 N4 C1 C2 -46.4(7)
C27 N4 C1 C2 90.6(7)
Ga1 N4 C1 C2 -158.3(5)
C14 N4 C1 C6 133.6(5)
C27 N4 C1 C6 -89.4(6)
Ga1 N4 C1 C6 21.7(5)
C6 C1 C2 C3 2.8(9)
N4 C1 C2 C3 -177.3(6)
C1 C2 C3 C4 -0.7(10)
C2 C3 C4 C5 -0.6(10)
C3 C4 C5 C6 -0.1(10)
C7 N1 C6 C5 2.5(8)
Ga1 N1 C6 C5 158.3(5)
C7 N1 C6 C1 -176.9(5)
Ga1 N1 C6 C1 -21.1(6)
C4 C5 C6 N1 -177.4(5)
C4 C5 C6 C1 2.0(8)
C2 C1 C6 N1 176.1(5)
N4 C1 C6 N1 -3.9(7)
C2 C1 C6 C5 -3.3(8)
N4 C1 C6 C5 176.7(5)
C6 N1 C7 P1 167.5(4)
Ga1 N1 C7 P1 13.7(6)
C11 P1 C7 N1 -149.2(4)
C8 P1 C7 N1 105.1(4)
Rh1 P1 C7 N1 -18.7(4)
C7 P1 C8 C10 171.6(4)
C11 P1 C8 C10 68.6(5)
Rh1 P1 C8 C10 -66.7(5)
C7 P1 C8 C9 -63.7(5)
C11 P1 C8 C9 -166.8(4)
Rh1 P1 C8 C9 58.0(4)
C7 P1 C11 C13 168.0(4)
C8 P1 C11 C13 -88.6(4)
Rh1 P1 C11 C13 43.4(5)
C7 P1 C11 C12 -63.4(5)
C8 P1 C11 C12 40.0(5)
Rh1 P1 C11 C12 171.9(4)
C1 N4 C14 C15 86.5(6)
C27 N4 C14 C15 -49.4(7)
Ga1 N4 C14 C15 -161.7(5)
C1 N4 C14 C19 -91.1(6)
C27 N4 C14 C19 133.0(5)
Ga1 N4 C14 C19 20.7(5)
C19 C14 C15 C16 3.7(9)
N4 C14 C15 C16 -173.8(5)
C14 C15 C16 C17 -0.9(9)
C15 C16 C17 C18 -2.0(10)
C16 C17 C18 C19 2.1(9)
C20 N2 C19 C18 3.5(8)
Ga1 N2 C19 C18 162.7(4)
C20 N2 C19 C14 -177.5(5)
Ga1 N2 C19 C14 -18.3(6)
C17 C18 C19 N2 179.7(5)
C17 C18 C19 C14 0.7(8)
C15 C14 C19 N2 177.4(5)
N4 C14 C19 N2 -4.9(7)
C15 C14 C19 C18 -3.5(8)
N4 C14 C19 C18 174.1(5)
C19 N2 C20 P2 179.0(4)
Ga1 N2 C20 P2 21.3(5)
C21 P2 C20 N2 98.6(4)
C24 P2 C20 N2 -155.1(4)
Rh1 P2 C20 N2 -37.1(4)
C20 P2 C21 C22 -67.7(4)
C24 P2 C21 C22 -172.1(4)
Rh1 P2 C21 C22 56.9(5)
C20 P2 C21 C23 165.6(4)
C24 P2 C21 C23 61.2(5)
Rh1 P2 C21 C23 -69.8(5)
C20 P2 C24 C26 165.9(4)
C21 P2 C24 C26 -91.4(5)
Rh1 P2 C24 C26 48.5(5)
C20 P2 C24 C25 -64.2(5)
C21 P2 C24 C25 38.4(5)
Rh1 P2 C24 C25 178.3(4)
C1 N4 C27 C28 -44.9(7)
C14 N4 C27 C28 91.0(6)
Ga1 N4 C27 C28 -156.3(5)
C1 N4 C27 C32 132.9(5)
C14 N4 C27 C32 -91.2(6)
Ga1 N4 C27 C32 21.5(5)
C32 C27 C28 C29 1.0(8)
N4 C27 C28 C29 178.7(5)
C27 C28 C29 C30 -1.2(8)
C28 C29 C30 C31 0.3(9)
C29 C30 C31 C32 0.9(9)
C33 N3 C32 C31 0.7(8)
Ga1 N3 C32 C31 149.6(5)
C33 N3 C32 C27 -178.0(5)
Ga1 N3 C32 C27 -29.1(6)
C30 C31 C32 N3 -179.8(5)
C30 C31 C32 C27 -1.1(8)
C28 C27 C32 N3 179.0(5)
N4 C27 C32 N3 1.1(7)
C28 C27 C32 C31 0.1(8)
N4 C27 C32 C31 -177.7(5)
C32 N3 C33 P3 -177.7(4)
Ga1 N3 C33 P3 35.1(5)
C37 P3 C33 N3 -177.9(4)
C34 P3 C33 N3 75.7(4)
Rh1 P3 C33 N3 -56.7(4)
C33 P3 C34 C36 161.6(4)
C37 P3 C34 C36 53.5(5)
Rh1 P3 C34 C36 -81.5(4)
C33 P3 C34 C35 36.2(5)
C37 P3 C34 C35 -71.9(5)
Rh1 P3 C34 C35 153.2(3)
C33 P3 C37 C38 26.4(5)
C34 P3 C37 C38 132.3(5)
Rh1 P3 C37 C38 -86.7(4)
C33 P3 C37 C39 151.4(4)
C34 P3 C37 C39 -102.8(5)
Rh1 P3 C37 C39 38.2(5)
C66 N8 C40 C41 86.9(6)
C53 N8 C40 C41 -47.8(7)
Ga2 N8 C40 C41 -161.2(4)
C66 N8 C40 C45 -92.6(5)
C53 N8 C40 C45 132.7(5)
Ga2 N8 C40 C45 19.3(5)
C45 C40 C41 C42 2.2(8)
N8 C40 C41 C42 -177.3(5)
C40 C41 C42 C43 0.7(9)
C41 C42 C43 C44 -2.3(9)
C42 C43 C44 C45 1.0(9)
C46 N5 C45 C44 5.4(8)
Ga2 N5 C45 C44 162.6(4)
C46 N5 C45 C40 -173.1(5)
Ga2 N5 C45 C40 -15.9(6)
C43 C44 C45 N5 -176.9(5)
C43 C44 C45 C40 1.7(8)
C41 C40 C45 N5 175.3(5)
N8 C40 C45 N5 -5.1(7)
C41 C40 C45 C44 -3.3(8)
N8 C40 C45 C44 176.2(4)
C45 N5 C46 P4 168.6(4)
Ga2 N5 C46 P4 13.2(6)
C47 P4 C46 N5 110.6(4)
C50 P4 C46 N5 -142.9(4)
Rh2 P4 C46 N5 -13.3(5)
C46 P4 C47 C49 170.3(4)
C50 P4 C47 C49 66.6(5)
Rh2 P4 C47 C49 -69.0(5)
C46 P4 C47 C48 -64.4(5)
C50 P4 C47 C48 -168.1(4)
Rh2 P4 C47 C48 56.4(5)
C46 P4 C50 C52 166.9(4)
C47 P4 C50 C52 -89.3(5)
Rh2 P4 C50 C52 43.5(5)
C46 P4 C50 C51 -64.1(5)
C47 P4 C50 C51 39.7(5)
Rh2 P4 C50 C51 172.5(3)
C40 N8 C53 C54 84.7(6)
C66 N8 C53 C54 -50.2(7)
Ga2 N8 C53 C54 -161.5(4)
C40 N8 C53 C58 -94.9(5)
C66 N8 C53 C58 130.3(5)
Ga2 N8 C53 C58 18.9(5)
C58 C53 C54 C55 0.0(8)
N8 C53 C54 C55 -179.5(5)
C53 C54 C55 C56 -0.6(9)
C54 C55 C56 C57 -0.4(9)
C55 C56 C57 C58 1.9(9)
C59 N6 C58 C57 -0.4(8)
Ga2 N6 C58 C57 156.6(4)
C59 N6 C58 C53 -176.0(5)
Ga2 N6 C58 C53 -19.0(6)
C56 C57 C58 N6 -178.0(5)
C56 C57 C58 C53 -2.4(8)
C54 C53 C58 N6 177.4(5)
N8 C53 C58 N6 -3.0(7)
C54 C53 C58 C57 1.4(8)
N8 C53 C58 C57 -179.0(4)
C58 N6 C59 P5 175.8(4)
Ga2 N6 C59 P5 20.4(5)
C60 P5 C59 N6 96.6(4)
C63 P5 C59 N6 -150.5(4)
Rh2 P5 C59 N6 -33.0(4)
C59 P5 C60 C62 72.1(4)
C63 P5 C60 C62 -37.1(5)
Rh2 P5 C60 C62 -163.7(3)
C59 P5 C60 C61 -51.3(4)
C63 P5 C60 C61 -160.5(4)
Rh2 P5 C60 C61 72.9(4)
C59 P5 C63 C65 -174.4(4)
C60 P5 C63 C65 -66.0(5)
Rh2 P5 C63 C65 66.5(4)
C59 P5 C63 C64 -42.8(5)
C60 P5 C63 C64 65.7(5)
Rh2 P5 C63 C64 -161.8(4)
C40 N8 C66 C67 -46.1(7)
C53 N8 C66 C67 89.3(6)
Ga2 N8 C66 C67 -158.9(4)
C40 N8 C66 C71 132.9(5)
C53 N8 C66 C71 -91.7(5)
Ga2 N8 C66 C71 20.1(5)
C71 C66 C67 C68 2.3(8)
N8 C66 C67 C68 -178.7(5)
C66 C67 C68 C69 -1.2(8)
C67 C68 C69 C70 -0.2(8)
C68 C69 C70 C71 0.6(8)
C72 N7 C71 C70 -2.0(8)
Ga2 N7 C71 C70 155.8(4)
C72 N7 C71 C66 177.7(4)
Ga2 N7 C71 C66 -24.6(6)
C69 C70 C71 N7 180.0(5)
C69 C70 C71 C66 0.4(8)
C67 C66 C71 N7 178.5(5)
N8 C66 C71 N7 -0.5(7)
C67 C66 C71 C70 -1.8(7)
N8 C66 C71 C70 179.1(4)
C71 N7 C72 P6 -178.5(4)
Ga2 N7 C72 P6 25.6(5)
C76 P6 C72 N7 -163.5(4)
C73 P6 C72 N7 91.7(4)
Rh2 P6 C72 N7 -45.6(4)
C72 P6 C73 C75 73.1(4)
C76 P6 C73 C75 -37.1(5)
Rh2 P6 C73 C75 -164.3(3)
C72 P6 C73 C74 -51.4(4)
C76 P6 C73 C74 -161.6(4)
Rh2 P6 C73 C74 71.1(5)
C72 P6 C76 C77 62.3(5)
C73 P6 C76 C77 168.8(4)
Rh2 P6 C76 C77 -52.4(4)
C72 P6 C76 C78 -175.6(4)
C73 P6 C76 C78 -69.1(4)
Rh2 P6 C76 C78 69.7(4)
C84 C79 C80 C81 2(6)
C79 C80 C81 C82 -3(7)
C80 C81 C82 C83 0(7)
C81 C82 C83 C84 4(6)
C82 C83 C84 C79 -4(7)
C80 C79 C84 C83 1(6)
C84' C79' C80' C81' -1(8)
C79' C80' C81' C82' 3(9)
C80' C81' C82' C83' -1(9)
C81' C82' C83' C84' -3(7)
C82' C83' C84' C79' 5(8)
C80' C79' C84' C83' -3(9)
